data_7218134
loop_
_publ_author_name
'Kapustin, E. A.'
'Minkov, V. S.'
'Boldyreva, E. V.'

_publ_section_title
;
 Oxidative stress of H2O2on N,N-dimethylglycine: formation of perhydrate
 crystals and more
;
_journal_issue 44
_journal_name_full CrystEngComm
_journal_page_first 10165
_journal_paper_doi 10.1039/C4CE01835D
_journal_volume 16
_journal_year 2014
_chemical_formula_moiety 'C4 H9 N O2, H2 O2'
_chemical_formula_sum 'C4 H11 N O4'
_chemical_formula_weight 137.14
_chemical_name_common N,N-dimethylglycine
_chemical_name_systematic
; 
 2-(Dimethylamino)acetate perhydrate 
;
_space_group_IT_number 29
_symmetry_cell_setting orthorhombic
_symmetry_space_group_name_Hall 'P 2c -2ac'
_symmetry_space_group_name_H-M 'P c a 21'
_atom_sites_solution_hydrogens geom
_atom_sites_solution_primary direct
_atom_sites_solution_secondary difmap
_audit_creation_method SHELXL-97
_cell_angle_alpha 90.00
_cell_angle_beta 90.00
_cell_angle_gamma 90.00
_cell_formula_units_Z 4
_cell_length_a 10.3838(5)
_cell_length_b 5.7184(3)
_cell_length_c 11.4118(7)
_cell_measurement_reflns_used 1747
_cell_measurement_temperature 298(2)
_cell_measurement_theta_max 28.1034
_cell_measurement_theta_min 1.7809
_cell_volume 677.62(6)
_computing_structure_refinement 'SHELXL-97 (Sheldrick, 1997)'
_computing_structure_solution 'SHELXS-97 (Sheldrick, 1990)'
_diffrn_ambient_temperature 298(2)
_diffrn_detector_area_resol_mean 10.3457
_diffrn_measured_fraction_theta_full 1.000
_diffrn_measured_fraction_theta_max 1.000
_diffrn_measurement_device_type 'Oxford Gemini Ultra R'
_diffrn_measurement_method \w
_diffrn_radiation_monochromator graphite
_diffrn_radiation_source 'fine-focus sealed tube'
_diffrn_radiation_type MoK\a
_diffrn_radiation_wavelength 0.71073
_diffrn_reflns_av_R_equivalents 0.0566
_diffrn_reflns_av_sigmaI/netI 0.0386
_diffrn_reflns_limit_h_max 12
_diffrn_reflns_limit_h_min -12
_diffrn_reflns_limit_k_max 7
_diffrn_reflns_limit_k_min -7
_diffrn_reflns_limit_l_max 14
_diffrn_reflns_limit_l_min -14
_diffrn_reflns_number 7718
_diffrn_reflns_theta_full 26.37
_diffrn_reflns_theta_max 26.37
_diffrn_reflns_theta_min 3.56
_exptl_absorpt_coefficient_mu 0.120
_exptl_absorpt_correction_T_max 0.988
_exptl_absorpt_correction_T_min 0.64887
_exptl_absorpt_correction_type multi-scan
_exptl_absorpt_process_details 'CrysAlis RED (Oxford Diffraction, 2008)'
_exptl_crystal_colour colourless
_exptl_crystal_density_diffrn 1.344
_exptl_crystal_density_method 'not measured'
_exptl_crystal_description prism
_exptl_crystal_F_000 296
_exptl_crystal_size_max 0.35
_exptl_crystal_size_mid 0.3
_exptl_crystal_size_min 0.1
_refine_diff_density_max 0.103
_refine_diff_density_min -0.118
_refine_diff_density_rms 0.028
_refine_ls_abs_structure_details 'Flack H D (1983), Acta Cryst. A39, 876-881'
_refine_ls_abs_structure_Flack 0.0(17)
_refine_ls_extinction_method none
_refine_ls_goodness_of_fit_ref 1.058
_refine_ls_hydrogen_treatment mixed
_refine_ls_matrix_type full
_refine_ls_number_parameters 93
_refine_ls_number_reflns 1383
_refine_ls_number_restraints 1
_refine_ls_restrained_S_all 1.058
_refine_ls_R_factor_all 0.0671
_refine_ls_R_factor_gt 0.0415
_refine_ls_shift/su_max 0.000
_refine_ls_shift/su_mean 0.000
_refine_ls_structure_factor_coef Fsqd
_refine_ls_weighting_details 'calc w=1/[\s^2^(Fo^2^)+(0.0374P)^2^+0.0000P] where P=(Fo^2^+2Fc^2^)/3'
_refine_ls_weighting_scheme calc
_refine_ls_wR_factor_gt 0.0806
_refine_ls_wR_factor_ref 0.0915
_reflns_number_gt 997
_reflns_number_total 1383
_reflns_threshold_expression >2sigma(I)
_cod_data_source_file c4ce01835d2.cif
_cod_data_source_block N,N-dimethylglycine-perhydrate
_cod_depositor_comments 'Adding full bibliography for 7218133--7218135.cif.'
_cod_database_code 7218134

loop_
_symmetry_equiv_pos_as_xyz
'x, y, z'
'-x, -y, z+1/2'
'-x+1/2, y, z+1/2'
'x+1/2, -y, z'

loop_
_atom_site_label
_atom_site_type_symbol
_atom_site_fract_x
_atom_site_fract_y
_atom_site_fract_z
_atom_site_U_iso_or_equiv
_atom_site_adp_type
_atom_site_occupancy
_atom_site_symmetry_multiplicity
_atom_site_calc_flag
_atom_site_refinement_flags
O2 O 0.56032(15) 0.1100(3) 0.41274(17) 0.0613(6) Uani 1 1 d .
N1 N 0.24641(19) 0.1149(3) 0.54783(19) 0.0434(5) Uani 1 1 d .
H1 H 0.194(2) 0.031(4) 0.490(3) 0.052 Uiso 1 1 d .
C1 C 0.4456(2) 0.0515(4) 0.4295(2) 0.0481(6) Uani 1 1 d .
O1 O 0.39360(16) -0.1335(4) 0.39635(19) 0.0681(6) Uani 1 1 d .
O3 O 0.5219(2) 0.5743(4) 0.25597(19) 0.0723(6) Uani 1 1 d .
H3O H 0.497(3) 0.660(5) 0.313(3) 0.087 Uiso 1 1 d .
O4 O 0.63967(17) 0.5146(4) 0.3131(2) 0.0725(6) Uani 1 1 d .
H4O H 0.609(3) 0.374(6) 0.357(3) 0.087 Uiso 1 1 d .
C2 C 0.3637(2) 0.2241(4) 0.4972(2) 0.0468(6) Uani 1 1 d .
H2A H 0.4147 0.2909 0.5600 0.056 Uiso 1 1 calc R
H2B H 0.3382 0.3503 0.4454 0.056 Uiso 1 1 calc R
C3 C 0.1582(2) 0.2944(5) 0.5990(3) 0.0596(8) Uani 1 1 d .
H3A H 0.0809 0.2199 0.6261 0.089 Uiso 1 1 calc R
H3B H 0.1369 0.4081 0.5402 0.089 Uiso 1 1 calc R
H3C H 0.2001 0.3705 0.6635 0.089 Uiso 1 1 calc R
C4 C 0.2805(3) -0.0613(5) 0.6397(3) 0.0634(8) Uani 1 1 d .
H4A H 0.3322 -0.1825 0.6055 0.095 Uiso 1 1 calc R
H4B H 0.2031 -0.1282 0.6712 0.095 Uiso 1 1 calc R
H4C H 0.3279 0.0138 0.7013 0.095 Uiso 1 1 calc R

loop_
_atom_site_aniso_label
_atom_site_aniso_U_11
_atom_site_aniso_U_22
_atom_site_aniso_U_33
_atom_site_aniso_U_23
_atom_site_aniso_U_13
_atom_site_aniso_U_12
O2 0.0373(9) 0.0733(11) 0.0734(14) 0.0239(10) 0.0096(10) 0.0056(8)
N1 0.0346(9) 0.0530(10) 0.0427(13) -0.0088(10) 0.0010(9) -0.0006(9)
C1 0.0391(12) 0.0591(15) 0.0462(16) 0.0104(13) -0.0016(12) 0.0097(13)
O1 0.0509(9) 0.0774(13) 0.0758(15) -0.0258(11) 0.0047(10) 0.0034(9)
O3 0.0889(16) 0.0808(14) 0.0472(12) -0.0098(10) -0.0033(11) -0.0040(12)
O4 0.0637(12) 0.0701(12) 0.0836(16) 0.0014(12) 0.0067(12) -0.0096(10)
C2 0.0383(12) 0.0511(14) 0.0511(16) 0.0053(12) 0.0036(12) -0.0010(10)
C3 0.0471(15) 0.0708(17) 0.0610(18) -0.0197(14) 0.0042(14) 0.0088(13)
C4 0.066(2) 0.0652(17) 0.0584(19) 0.0126(13) 0.0092(14) -0.0061(14)

loop_
_atom_type_symbol
_atom_type_description
_atom_type_scat_dispersion_real
_atom_type_scat_dispersion_imag
_atom_type_scat_source
C C 0.0033 0.0016 'International Tables Vol C Tables 4.2.6.8 and 6.1.1.4'
H H 0.0000 0.0000 'International Tables Vol C Tables 4.2.6.8 and 6.1.1.4'
O O 0.0106 0.0060 'International Tables Vol C Tables 4.2.6.8 and 6.1.1.4'
N N 0.0061 0.0033 'International Tables Vol C Tables 4.2.6.8 and 6.1.1.4'

loop_
_geom_angle_atom_site_label_1
_geom_angle_atom_site_label_2
_geom_angle_atom_site_label_3
_geom_angle
_geom_angle_site_symmetry_1
_geom_angle_site_symmetry_3
C2 N1 C3 111.44(17) . .
C2 N1 C4 111.22(19) . .
C3 N1 C4 109.5(2) . .
C2 N1 H1 113.7(15) . .
C3 N1 H1 104.8(14) . .
C4 N1 H1 105.9(15) . .
O1 C1 O2 126.3(2) . 1
O1 C1 O2 126.3(2) . .
O1 C1 C2 117.7(2) . .
O2 C1 C2 116.0(2) 1 .
O2 C1 C2 116.0(2) . .
O4 O3 H3O 93(2) . .
O3 O4 H4O 98.9(17) . .
N1 C2 C1 112.63(19) . .
N1 C2 H2A 109.1 . .
C1 C2 H2A 109.1 . .
N1 C2 H2B 109.1 . .
C1 C2 H2B 109.1 . .
H2A C2 H2B 107.8 . .
N1 C3 H3A 109.5 . .
N1 C3 H3B 109.5 . .
H3A C3 H3B 109.5 . .
N1 C3 H3C 109.5 . .
H3A C3 H3C 109.5 . .
H3B C3 H3C 109.5 . .
N1 C4 H4A 109.5 . .
N1 C4 H4B 109.5 . .
H4A C4 H4B 109.5 . .
N1 C4 H4C 109.5 . .
H4A C4 H4C 109.5 . .
H4B C4 H4C 109.5 . .

loop_
_geom_bond_atom_site_label_1
_geom_bond_atom_site_label_2
_geom_bond_distance
_geom_bond_site_symmetry_2
O2 C1 1.253(3) .
N1 C2 1.485(3) .
N1 C3 1.494(3) .
N1 C4 1.497(3) .
N1 H1 0.98(3) .
C1 O1 1.246(3) .
C1 O2 1.253(3) 1
C1 C2 1.515(3) .
O3 O4 1.427(3) .
O3 H3O 0.85(3) .
O4 H4O 1.00(3) .
C2 H2A 0.9700 .
C2 H2B 0.9700 .
C3 H3A 0.9600 .
C3 H3B 0.9600 .
C3 H3C 0.9600 .
C4 H4A 0.9600 .
C4 H4B 0.9600 .
C4 H4C 0.9600 .

loop_
_geom_hbond_atom_site_label_D
_geom_hbond_atom_site_label_H
_geom_hbond_atom_site_label_A
_geom_hbond_distance_DH
_geom_hbond_distance_HA
_geom_hbond_distance_DA
_geom_hbond_angle_DHA
_geom_hbond_site_symmetry_A
N1 H1 O2 0.98(3) 1.83(3) 2.787(3) 164(2) 4_455
O4 H4O O2 1.00(3) 1.71(3) 2.706(3) 171(3) 1
O3 H3O O1 0.85(3) 1.86(3) 2.671(3) 159(3) 1_565

loop_
_geom_torsion_atom_site_label_1
_geom_torsion_atom_site_label_2
_geom_torsion_atom_site_label_3
_geom_torsion_atom_site_label_4
_geom_torsion
_geom_torsion_site_symmetry_1
C3 N1 C2 C1 -171.8(2) .
C4 N1 C2 C1 65.8(3) .
O1 C1 C2 N1 19.0(3) .
O2 C1 C2 N1 -160.7(2) 1
O2 C1 C2 N1 -160.7(2) .
